data_2310255
loop_
_publ_author_name
'Steadman, R.'
'Nuttall, P.M.'

_publ_section_title
;
 Chi phase in a niobium-rhenium alloy
;
_journal_name_full 'Acta Crystallographica (1,1948-23,1967)'
_journal_page_first 62
_journal_page_last 63
_journal_volume 17
_journal_year 1964
_chemical_formula_sum 'Nb14.5 Re43.5'
_chemical_name_systematic '(Nb Re3)14.5'
_space_group_IT_number 217
_symmetry_space_group_name_Hall 'I -4 2 3'
_symmetry_space_group_name_H-M 'I -4 3 m'
_cell_angle_alpha 90
_cell_angle_beta 90
_cell_angle_gamma 90
_cell_formula_units_Z 1
_cell_length_a 9.693
_cell_length_b 9.693
_cell_length_c 9.693
_cell_volume 910.699
_citation_journal_id_ASTM ACCRA9
_cod_data_source_file Steadman_ACCRA9_1964_1377.cif
_cod_data_source_block Nb14.5Re43.5
_cod_original_cell_volume 910.6985
_cod_database_code 2310255

loop_
_symmetry_equiv_pos_as_xyz
x,y,z
y,-x,-z
-x,-y,z
-y,x,-z
x,-y,-z
-y,-x,z
-x,y,-z
y,x,z
z,x,y
x,-z,-y
-z,-x,y
-x,z,-y
z,-x,-y
-x,-z,y
-z,x,-y
x,z,y
y,z,x
y,-z,-x
-z,-y,x
-y,z,-x
z,y,x
-y,-z,x
-z,y,-x
z,-y,-x
x+1/2,y+1/2,z+1/2
y+1/2,-x+1/2,-z+1/2
-x+1/2,-y+1/2,z+1/2
-y+1/2,x+1/2,-z+1/2
x+1/2,-y+1/2,-z+1/2
-y+1/2,-x+1/2,z+1/2
-x+1/2,y+1/2,-z+1/2
y+1/2,x+1/2,z+1/2
z+1/2,x+1/2,y+1/2
x+1/2,-z+1/2,-y+1/2
-z+1/2,-x+1/2,y+1/2
-x+1/2,z+1/2,-y+1/2
z+1/2,-x+1/2,-y+1/2
-x+1/2,-z+1/2,y+1/2
-z+1/2,x+1/2,-y+1/2
x+1/2,z+1/2,y+1/2
y+1/2,z+1/2,x+1/2
y+1/2,-z+1/2,-x+1/2
-z+1/2,-y+1/2,x+1/2
-y+1/2,z+1/2,-x+1/2
z+1/2,y+1/2,x+1/2
-y+1/2,-z+1/2,x+1/2
-z+1/2,y+1/2,-x+1/2
z+1/2,-y+1/2,-x+1/2

loop_
_atom_site_label
_atom_site_type_symbol
_atom_site_fract_x
_atom_site_fract_y
_atom_site_fract_z
_atom_site_occupancy
_atom_site_U_iso_or_equiv
Re2 Re 0.096 0.096 0.277 1 0.0
Nb2 Nb 0.314 0.314 0.314 1 0.0
Nb3 Nb 0.36 0.36 0.04 0.188 0.0
Re1 Re 0.36 0.36 0.04 0.812 0.0
Nb1 Nb 0 0 0 1 0.0
